data_2206649
loop_
_publ_author_name
'Mehmet Akkurt'
'Selvi Karaca'
'Hasan K\"u\,c\"ukbay'
'\"Ulk\"u Y\?ilmaz'
'Orhan B\"uy\"ukg\"ung\"or'

_publ_section_title
;Mercapto-<i>N</i>-phenylformimidoyl-1-ethyl-3-(2-morpholinoethyl)benzimidazolinium
 inner salt
;
_journal_coeditor_code CF6448
_journal_issue 9
_journal_name_full 'Acta Crystallographica Section E'
_journal_page_first o2875
_journal_page_last o2877
_journal_paper_doi 10.1107/S1600536805024852
_journal_volume 61
_journal_year 2005
_chemical_formula_iupac 'C22 H26 N4 O S'
_chemical_formula_moiety 'C22 H26 N4 O S'
_chemical_formula_sum 'C22 H26 N4 O S'
_chemical_formula_weight 394.54
_chemical_name_common
;
Mercapto-N-phenylformimidoyl-1-ethyl-3-(2-morpholinoethyl)benzimidazoliniuum
inner salt
;
_chemical_name_systematic
;
[1-ethyl-3-(2-morpholinoethyl)benzimidazolio](phenylimino)methanethiolate
;
_space_group_IT_number 2
_symmetry_cell_setting triclinic
_symmetry_space_group_name_Hall '-P 1'
_symmetry_space_group_name_H-M 'P -1'
_atom_sites_solution_hydrogens geom
_atom_sites_solution_primary direct
_atom_sites_solution_secondary difmap
_cell_angle_alpha 105.927(12)
_cell_angle_beta 91.443(13)
_cell_angle_gamma 110.871(14)
_cell_formula_units_Z 2
_cell_length_a 8.9037(16)
_cell_length_b 9.1916(15)
_cell_length_c 13.950(2)
_cell_measurement_reflns_used 7037
_cell_measurement_temperature 100
_cell_measurement_theta_max 27.13
_cell_measurement_theta_min 2.47
_cell_volume 1016.1(3)
_computing_cell_refinement X-AREA
_computing_data_collection 'X-AREA (Stoe & Cie, 2002)'
_computing_data_reduction 'X-RED32 (Stoe & Cie, 2002)'
_computing_molecular_graphics 'ORTEP-3 for Windows (Farrugia, 1997)'
_computing_publication_material 'WinGX (Farrugia, 1999)'
_computing_structure_refinement 'SHELXL97 (Sheldrick, 1997)'
_computing_structure_solution 'SIR97 (Altomare et al., 1999)'
_diffrn_ambient_temperature 100
_diffrn_detector_area_resol_mean 6.67
_diffrn_measured_fraction_theta_full 0.805
_diffrn_measured_fraction_theta_max 0.805
_diffrn_measurement_device '2-circle goniometer'
_diffrn_measurement_device_type 'Stoe IPDS-II'
_diffrn_measurement_method \w
_diffrn_radiation_monochromator 'plane graphite'
_diffrn_radiation_type 'Mo K\a'
_diffrn_radiation_wavelength 0.71073
_diffrn_reflns_av_R_equivalents 0.0000
_diffrn_reflns_av_sigmaI/netI 0.1103
_diffrn_reflns_limit_h_max 10
_diffrn_reflns_limit_h_min -10
_diffrn_reflns_limit_k_max 11
_diffrn_reflns_limit_k_min -11
_diffrn_reflns_limit_l_max 15
_diffrn_reflns_limit_l_min -15
_diffrn_reflns_number 4337
_diffrn_reflns_reduction_process ' ?'
_diffrn_reflns_theta_full 26.00
_diffrn_reflns_theta_max 26.00
_diffrn_reflns_theta_min 2.47
_diffrn_standards_number 0
_exptl_absorpt_coefficient_mu 0.180
_exptl_absorpt_correction_T_max 0.980
_exptl_absorpt_correction_T_min 0.909
_exptl_absorpt_correction_type refdelf
_exptl_absorpt_process_details '(XABS2; Parkin et al., 1968)'
_exptl_crystal_colour colorless
_exptl_crystal_density_diffrn 1.289
_exptl_crystal_density_method 'Not Measured'
_exptl_crystal_description plate
_exptl_crystal_F_000 420
_exptl_crystal_size_max 0.540
_exptl_crystal_size_mid 0.363
_exptl_crystal_size_min 0.110
_refine_diff_density_max 0.306
_refine_diff_density_min -0.274
_refine_ls_extinction_method none
_refine_ls_goodness_of_fit_ref 1.012
_refine_ls_hydrogen_treatment constr
_refine_ls_matrix_type full
_refine_ls_number_parameters 254
_refine_ls_number_reflns 3213
_refine_ls_number_restraints 0
_refine_ls_restrained_S_all 1.012
_refine_ls_R_factor_all 0.1294
_refine_ls_R_factor_gt 0.0741
_refine_ls_shift/su_max 0.000
_refine_ls_shift/su_mean 0.000
_refine_ls_structure_factor_coef Fsqd
_refine_ls_weighting_details 'calc w = 1/[\s^2^(Fo^2^)+(0.0925P)^2^] where P = (Fo^2^+2Fc^2^)/3'
_refine_ls_weighting_scheme calc
_refine_ls_wR_factor_gt 0.1548
_refine_ls_wR_factor_ref 0.1834
_reflns_number_gt 1957
_reflns_number_total 3213
_reflns_threshold_expression I>2\s(I)
_cod_data_source_file cf6448.cif
_cod_data_source_block 2
_cod_original_cell_volume 1016.2(3)
_cod_database_code 2206649

loop_
_symmetry_equiv_pos_site_id
_symmetry_equiv_pos_as_xyz
1 x,y,z
2 -x,-y,-z

loop_
_atom_site_aniso_label
_atom_site_aniso_U_11
_atom_site_aniso_U_22
_atom_site_aniso_U_33
_atom_site_aniso_U_12
_atom_site_aniso_U_13
_atom_site_aniso_U_23
S1 0.0408(6) 0.0305(5) 0.0475(8) 0.0089(4) 0.0009(5) 0.0175(4)
O1 0.055(2) 0.0443(16) 0.049(2) 0.0210(16) 0.0130(16) 0.0113(15)
N1 0.0364(19) 0.0242(15) 0.034(2) 0.0122(15) 0.0062(15) 0.0090(13)
N2 0.045(2) 0.0239(15) 0.036(2) 0.0138(16) 0.0070(16) 0.0078(14)
N3 0.042(2) 0.0323(16) 0.040(2) 0.0139(16) 0.0086(16) 0.0171(15)
N4 0.046(2) 0.0273(16) 0.041(3) 0.0128(17) 0.0089(16) 0.0022(15)
C1 0.037(2) 0.0277(18) 0.039(3) 0.0112(18) 0.0106(18) 0.0126(17)
C2 0.044(3) 0.0264(18) 0.072(4) 0.0167(19) 0.020(2) 0.020(2)
C3 0.049(3) 0.040(2) 0.072(4) 0.024(2) 0.022(2) 0.034(2)
C4 0.048(3) 0.061(3) 0.076(4) 0.033(3) 0.025(3) 0.049(3)
C5 0.038(2) 0.045(2) 0.044(3) 0.017(2) 0.0101(19) 0.023(2)
C6 0.035(2) 0.0321(18) 0.031(3) 0.0164(17) 0.0114(16) 0.0184(16)
C7 0.049(3) 0.0303(19) 0.030(3) 0.0190(19) 0.0051(18) 0.0025(16)
C8 0.059(3) 0.053(3) 0.045(3) 0.030(3) 0.011(2) 0.001(2)
C9 0.035(2) 0.0245(17) 0.023(3) 0.0073(16) 0.0012(15) 0.0053(14)
C10 0.040(2) 0.0302(18) 0.026(2) 0.0179(17) 0.0094(17) 0.0079(15)
C11 0.032(2) 0.0240(17) 0.043(3) 0.0059(17) 0.0006(18) 0.0120(16)
C12 0.043(2) 0.038(2) 0.037(3) 0.016(2) 0.0029(19) 0.0141(18)
C13 0.056(3) 0.041(2) 0.029(3) 0.017(2) 0.004(2) 0.0164(18)
C14 0.043(3) 0.0264(18) 0.047(3) 0.0053(19) -0.011(2) 0.0099(17)
C15 0.047(3) 0.037(2) 0.046(3) 0.020(2) 0.003(2) 0.0097(19)
C16 0.043(3) 0.040(2) 0.041(3) 0.016(2) 0.0071(19) 0.0161(19)
C17 0.044(2) 0.0273(18) 0.034(3) 0.0117(18) 0.0008(18) 0.0000(16)
C18 0.049(3) 0.036(2) 0.039(3) 0.018(2) 0.008(2) 0.0051(18)
C19 0.047(3) 0.0275(19) 0.049(3) 0.010(2) 0.008(2) 0.0037(18)
C20 0.053(3) 0.038(2) 0.044(3) 0.021(2) 0.017(2) 0.0124(19)
C21 0.048(3) 0.039(2) 0.045(3) 0.009(2) 0.006(2) -0.002(2)
C22 0.058(3) 0.034(2) 0.044(3) 0.007(2) 0.013(2) 0.0087(19)

loop_
_atom_site_label
_atom_site_fract_x
_atom_site_fract_y
_atom_site_fract_z
_atom_site_U_iso_or_equiv
_atom_site_thermal_displace_type
_atom_site_calc_flag
_atom_site_refinement_flags
_atom_site_occupancy
_atom_site_type_symbol
S1 0.58227(14) 0.15510(12) 0.20438(10) 0.0398(4) Uani . . 1.000 S
O1 0.2951(4) 0.8174(4) 0.4009(3) 0.0493(11) Uani . . 1.000 O
N1 0.7125(4) 0.3833(3) 0.0430(3) 0.0313(10) Uani . . 1.000 N
N2 0.7508(4) 0.5684(4) 0.1872(3) 0.0350(11) Uani . . 1.000 N
N3 0.9120(4) 0.3331(4) 0.2212(3) 0.0368(11) Uani . . 1.000 N
N4 0.5163(5) 0.6601(4) 0.3321(3) 0.0401(13) Uani . . 1.000 N
C1 0.7293(5) 0.6373(4) 0.1140(3) 0.0342(13) Uani . . 1.000 C
C2 0.7273(6) 0.7916(5) 0.1207(4) 0.0452(18) Uani . . 1.000 C
C3 0.6991(6) 0.8172(6) 0.0295(4) 0.0477(18) Uani . . 1.000 C
C4 0.6711(6) 0.6994(6) -0.0633(5) 0.0517(19) Uani . . 1.000 C
C5 0.6744(5) 0.5462(5) -0.0701(4) 0.0398(14) Uani . . 1.000 C
C6 0.7050(5) 0.5200(4) 0.0202(3) 0.0296(13) Uani . . 1.000 C
C7 0.7010(5) 0.2300(5) -0.0351(3) 0.0367(15) Uani . . 1.000 C
C8 0.8676(7) 0.2447(6) -0.0642(4) 0.0527(17) Uani . . 1.000 C
C9 0.7406(5) 0.4144(4) 0.1401(3) 0.0291(13) Uani . . 1.000 C
C10 0.7594(5) 0.2993(4) 0.1939(3) 0.0308(11) Uani . . 1.000 C
C11 0.9562(5) 0.2461(4) 0.2799(4) 0.0340(13) Uani . . 1.000 C
C12 0.9091(6) 0.2471(5) 0.3732(4) 0.0386(14) Uani . . 1.000 C
C13 0.9691(6) 0.1738(5) 0.4316(4) 0.0412(16) Uani . . 1.000 C
C14 1.0771(6) 0.1011(5) 0.3966(4) 0.0416(15) Uani . . 1.000 C
C15 1.1250(6) 0.1005(5) 0.3035(4) 0.0428(16) Uani . . 1.000 C
C16 1.0639(6) 0.1728(5) 0.2440(4) 0.0404(16) Uani . . 1.000 C
C17 0.7882(5) 0.6482(5) 0.2957(3) 0.0377(13) Uani . . 1.000 C
C18 0.6443(6) 0.6023(5) 0.3525(4) 0.0421(16) Uani . . 1.000 C
C19 0.5701(6) 0.8378(5) 0.3751(4) 0.0440(15) Uani . . 1.000 C
C20 0.4345(6) 0.8926(5) 0.3574(4) 0.0437(16) Uani . . 1.000 C
C21 0.2435(6) 0.6451(5) 0.3607(4) 0.0493(16) Uani . . 1.000 C
C22 0.3738(7) 0.5841(5) 0.3777(4) 0.0489(16) Uani . . 1.000 C
H2 0.7438 0.8714 0.1821 0.054 Uiso calc R 1.00 H
H3 0.6989 0.9187 0.0305 0.057 Uiso calc R 1.00 H
H4 0.6499 0.7230 -0.1217 0.062 Uiso calc R 1.00 H
H5 0.6571 0.4665 -0.1316 0.048 Uiso calc R 1.00 H
H7A 0.6279 0.2107 -0.0940 0.044 Uiso calc R 1.00 H
H7B 0.6575 0.1380 -0.0090 0.044 Uiso calc R 1.00 H
H8A 0.9070 0.3309 -0.0944 0.079 Uiso calc R 1.00 H
H8B 0.8604 0.1435 -0.1114 0.079 Uiso calc R 1.00 H
H8C 0.9409 0.2689 -0.0052 0.079 Uiso calc R 1.00 H
H12 0.8372 0.2967 0.3972 0.046 Uiso calc R 1.00 H
H13 0.9364 0.1738 0.4944 0.050 Uiso calc R 1.00 H
H14 1.1173 0.0526 0.4359 0.050 Uiso calc R 1.00 H
H15 1.1981 0.0521 0.2801 0.052 Uiso calc R 1.00 H
H16 1.0954 0.1717 0.1808 0.049 Uiso calc R 1.00 H
H17A 0.8309 0.7656 0.3081 0.045 Uiso calc R 1.00 H
H17B 0.8727 0.6204 0.3221 0.045 Uiso calc R 1.00 H
H18A 0.5970 0.4842 0.3359 0.051 Uiso calc R 1.00 H
H18B 0.6833 0.6459 0.4240 0.051 Uiso calc R 1.00 H
H19A 0.6621 0.8909 0.3444 0.053 Uiso calc R 1.00 H
H19B 0.6044 0.8691 0.4468 0.053 Uiso calc R 1.00 H
H20A 0.4720 1.0103 0.3861 0.052 Uiso calc R 1.00 H
H20B 0.4043 0.8658 0.2856 0.052 Uiso calc R 1.00 H
H21A 0.2089 0.6131 0.2890 0.059 Uiso calc R 1.00 H
H21B 0.1508 0.5938 0.3916 0.059 Uiso calc R 1.00 H
H22A 0.4044 0.6097 0.4493 0.058 Uiso calc R 1.00 H
H22B 0.3331 0.4663 0.3483 0.058 Uiso calc R 1.00 H

loop_
_atom_type_symbol
_atom_type_description
_atom_type_scat_dispersion_real
_atom_type_scat_dispersion_imag
_atom_type_scat_source
S S 0.1246 0.1234 'International Tables Vol C Tables 4.2.6.8 and 6.1.1.4'
O O 0.0106 0.0060 'International Tables Vol C Tables 4.2.6.8 and 6.1.1.4'
N N 0.0061 0.0033 'International Tables Vol C Tables 4.2.6.8 and 6.1.1.4'
H H 0.0000 0.0000 'International Tables Vol C Tables 4.2.6.8 and 6.1.1.4'
C C 0.0033 0.0016 'International Tables Vol C Tables 4.2.6.8 and 6.1.1.4'

loop_
_geom_angle_atom_site_label_1
_geom_angle_atom_site_label_2
_geom_angle_atom_site_label_3
_geom_angle
_geom_angle_publ_flag
C20 O1 C21 108.9(4) yes
C6 N1 C7 123.5(4) yes
C6 N1 C9 110.2(3) yes
C7 N1 C9 126.2(3) yes
C1 N2 C9 107.8(4) yes
C1 N2 C17 126.9(4) yes
C9 N2 C17 125.2(4) yes
C10 N3 C11 119.8(4) yes
C18 N4 C19 111.4(4) yes
C18 N4 C22 109.3(4) yes
C19 N4 C22 108.1(4) yes
N2 C1 C2 131.6(4) yes
N2 C1 C6 107.5(3) yes
C2 C1 C6 120.9(4) no
C1 C2 C3 115.5(5) no
C2 C3 C4 123.6(5) no
C3 C4 C5 121.0(6) no
C4 C5 C6 116.0(5) no
N1 C6 C1 104.7(3) yes
N1 C6 C5 132.1(4) yes
C1 C6 C5 123.1(4) no
N1 C7 C8 109.9(4) yes
N1 C9 N2 109.7(3) yes
N1 C9 C10 126.2(3) yes
N2 C9 C10 124.1(4) yes
S1 C10 N3 134.3(3) yes
S1 C10 C9 114.9(3) yes
N3 C10 C9 110.8(4) yes
N3 C11 C12 122.4(4) yes
N3 C11 C16 117.1(4) yes
C12 C11 C16 120.2(4) no
C11 C12 C13 120.0(5) no
C12 C13 C14 120.3(5) no
C13 C14 C15 119.9(5) no
C14 C15 C16 120.1(5) no
C11 C16 C15 119.6(5) no
N2 C17 C18 114.2(4) yes
N4 C18 C17 115.2(4) yes
N4 C19 C20 110.2(4) yes
O1 C20 C19 112.0(4) yes
O1 C21 C22 112.7(4) yes
N4 C22 C21 110.3(4) yes
C1 C2 H2 122.0 no
C3 C2 H2 122.0 no
C2 C3 H3 118.0 no
C4 C3 H3 118.0 no
C3 C4 H4 120.0 no
C5 C4 H4 120.0 no
C4 C5 H5 122.0 no
C6 C5 H5 122.0 no
N1 C7 H7A 110.0 no
N1 C7 H7B 110.0 no
C8 C7 H7A 110.0 no
C8 C7 H7B 110.0 no
H7A C7 H7B 108.0 no
C7 C8 H8A 110.0 no
C7 C8 H8B 109.0 no
C7 C8 H8C 109.0 no
H8A C8 H8B 109.0 no
H8A C8 H8C 109.0 no
H8B C8 H8C 109.0 no
C11 C12 H12 120.0 no
C13 C12 H12 120.0 no
C12 C13 H13 120.0 no
C14 C13 H13 120.0 no
C13 C14 H14 120.0 no
C15 C14 H14 120.0 no
C14 C15 H15 120.0 no
C16 C15 H15 120.0 no
C11 C16 H16 120.0 no
C15 C16 H16 120.0 no
N2 C17 H17A 109.0 no
N2 C17 H17B 109.0 no
C18 C17 H17A 109.0 no
C18 C17 H17B 109.0 no
H17A C17 H17B 108.0 no
N4 C18 H18A 109.0 no
N4 C18 H18B 109.0 no
C17 C18 H18A 108.0 no
C17 C18 H18B 108.0 no
H18A C18 H18B 107.0 no
N4 C19 H19A 110.0 no
N4 C19 H19B 110.0 no
C20 C19 H19A 110.0 no
C20 C19 H19B 110.0 no
H19A C19 H19B 108.0 no
O1 C20 H20A 109.0 no
O1 C20 H20B 109.0 no
C19 C20 H20A 109.0 no
C19 C20 H20B 109.0 no
H20A C20 H20B 108.0 no
O1 C21 H21A 109.0 no
O1 C21 H21B 109.0 no
C22 C21 H21A 109.0 no
C22 C21 H21B 109.0 no
H21A C21 H21B 108.0 no
N4 C22 H22A 110.0 no
N4 C22 H22B 110.0 no
C21 C22 H22A 110.0 no
C21 C22 H22B 110.0 no
H22A C22 H22B 108.0 no

loop_
_geom_bond_atom_site_label_1
_geom_bond_atom_site_label_2
_geom_bond_distance
_geom_bond_publ_flag
S1 C10 1.701(4) yes
O1 C20 1.430(6) yes
O1 C21 1.420(6) yes
N1 C6 1.401(5) yes
N1 C7 1.494(6) yes
N1 C9 1.303(6) yes
N2 C1 1.383(5) yes
N2 C9 1.356(5) yes
N2 C17 1.460(6) yes
N3 C10 1.302(6) yes
N3 C11 1.426(6) yes
N4 C18 1.470(7) yes
N4 C19 1.465(6) yes
N4 C22 1.468(7) yes
C1 C2 1.402(6) no
C1 C6 1.402(6) no
C2 C3 1.388(7) no
C3 C4 1.390(8) no
C4 C5 1.396(7) no
C5 C6 1.384(7) no
C7 C8 1.517(8) no
C9 C10 1.505(5) no
C11 C12 1.376(7) no
C11 C16 1.387(7) no
C12 C13 1.392(7) no
C13 C14 1.383(8) no
C14 C15 1.376(7) no
C15 C16 1.402(7) no
C17 C18 1.516(7) no
C19 C20 1.503(8) no
C21 C22 1.496(8) no
C2 H2 0.930 no
C3 H3 0.930 no
C4 H4 0.930 no
C5 H5 0.930 no
C7 H7A 0.970 no
C7 H7B 0.970 no
C8 H8A 0.960 no
C8 H8B 0.960 no
C8 H8C 0.960 no
C12 H12 0.930 no
C13 H13 0.930 no
C14 H14 0.930 no
C15 H15 0.930 no
C16 H16 0.930 no
C17 H17A 0.970 no
C17 H17B 0.970 no
C18 H18A 0.970 no
C18 H18B 0.970 no
C19 H19A 0.970 no
C19 H19B 0.970 no
C20 H20A 0.970 no
C20 H20B 0.970 no
C21 H21A 0.970 no
C21 H21B 0.970 no
C22 H22A 0.970 no
C22 H22B 0.970 no

loop_
_geom_contact_atom_site_label_1
_geom_contact_atom_site_label_2
_geom_contact_distance
_geom_contact_site_symmetry_2
_geom_contact_publ_flag
S1 N1 3.436(4) . no
S1 C7 3.698(4) . no
S1 C12 3.397(6) . no
S1 C20 3.580(5) 1_545 no
S1 C7 3.636(5) 2_655 no
S1 H7B 3.040 . no
S1 H12 3.120 . no
S1 H20A 3.190 1_545 no
S1 H20B 3.100 1_545 no
S1 H18A 3.030 . no
S1 H4 3.020 2_665 no
S1 H7A 3.120 2_655 no
O1 N4 2.873(6) . no
O1 C13 3.363(7) 2_666 no
O1 H13 2.570 2_666 no
O1 H19B 2.890 2_676 no
N1 S1 3.436(4) . no
N1 N2 2.175(5) . no
N1 N3 3.246(5) . no
N1 C3 3.439(7) 2_665 no
N1 C4 3.262(7) 2_665 no
N2 N1 2.175(5) . no
N2 N3 3.115(5) . no
N2 N4 3.112(6) . no
N3 N1 3.246(5) . no
N3 N2 3.115(5) . no
N3 C17 3.371(6) . no
N3 C21 3.367(6) 1_655 no
N4 N2 3.112(6) . no
N4 O1 2.873(6) . no
N3 H21A 2.860 1_655 no
N3 H17B 2.780 . no
N4 H5 2.880 2_665 no
C1 C5 3.338(7) 2_665 no
C1 C8 3.508(8) 2_765 no
C3 N1 3.439(7) 2_665 no
C3 C7 3.438(7) 2_665 no
C4 C9 3.483(7) 2_665 no
C4 N1 3.262(7) 2_665 no
C4 C6 3.405(7) 2_665 no
C5 C6 3.340(7) 2_665 no
C5 C1 3.338(7) 2_665 no
C6 C6 3.550(7) 2_665 no
C6 C4 3.405(7) 2_665 no
C6 C8 3.581(8) 2_765 no
C6 C5 3.340(7) 2_665 no
C7 S1 3.698(4) . no
C7 S1 3.636(5) 2_655 no
C7 C3 3.438(7) 2_665 no
C8 C6 3.581(8) 2_765 no
C8 C1 3.508(8) 2_765 no
C9 C4 3.483(7) 2_665 no
C10 C18 3.531(7) . no
C11 C21 3.488(6) 1_655 no
C12 S1 3.397(6) . no
C13 O1 3.363(7) 2_666 no
C17 N3 3.371(6) . no
C18 C10 3.531(7) . no
C20 S1 3.580(5) 1_565 no
C21 N3 3.367(6) 1_455 no
C21 C11 3.488(6) 1_455 no
C2 H17A 2.850 . no
C3 H7A 3.010 2_665 no
C4 H16 2.810 2_765 no
C5 H7A 2.880 . no
C7 H5 2.980 . no
C9 H18A 3.050 . no
C9 H8C 3.080 . no
C10 H7B 2.760 . no
C10 H12 2.910 . no
C10 H18A 2.990 . no
C10 H17B 2.800 . no
C11 H21B 2.970 1_655 no
C12 H21B 3.080 1_655 no
C13 H14 3.060 2_756 no
C13 H19A 2.960 1_545 no
C14 H17A 2.970 1_545 no
C14 H18B 3.040 2_766 no
C15 H8B 3.030 2_755 no
C15 H22B 3.080 1_655 no
C16 H2 3.080 1_545 no
C16 H22B 2.860 1_655 no
C17 H2 3.030 . no
C17 H19A 2.770 . no
C19 H17A 2.750 . no
H2 C16 3.080 1_565 no
H2 C17 3.030 . no
H2 H17A 2.460 . no
H2 H19A 2.370 . no
H3 H7B 2.370 1_565 no
H4 S1 3.020 2_665 no
H4 H16 2.390 2_765 no
H5 C7 2.980 . no
H5 H7A 2.470 . no
H5 N4 2.880 2_665 no
H5 H21A 2.580 2_665 no
H7A C5 2.880 . no
H7A H5 2.470 . no
H7A S1 3.120 2_655 no
H7A C3 3.010 2_665 no
H7A H20B 2.550 2_665 no
H7B S1 3.040 . no
H7B C10 2.760 . no
H7B H3 2.370 1_545 no
H8B C15 3.030 2_755 no
H8B H15 2.450 2_755 no
H8C C9 3.080 . no
H12 S1 3.120 . no
H12 C10 2.910 . no
H13 O1 2.570 2_666 no
H13 H14 2.440 2_756 no
H14 C13 3.060 2_756 no
H14 H13 2.440 2_756 no
H15 H8B 2.450 2_755 no
H16 C4 2.810 2_765 no
H16 H4 2.390 2_765 no
H17A C2 2.850 . no
H17A C14 2.970 1_565 no
H17A C19 2.750 . no
H17A H2 2.460 . no
H17A H19A 2.190 . no
H17B N3 2.780 . no
H17B C10 2.800 . no
H18A S1 3.030 . no
H18A C9 3.050 . no
H18A C10 2.990 . no
H18A H22B 2.310 . no
H18B H19B 2.340 . no
H18B H22A 2.430 . no
H18B C14 3.040 2_766 no
H19A C13 2.960 1_565 no
H19A C17 2.770 . no
H19A H2 2.370 . no
H19A H17A 2.190 . no
H19B H18B 2.340 . no
H19B H22A 2.430 . no
H19B O1 2.890 2_676 no
H19B H20A 2.510 2_676 no
H20A S1 3.190 1_565 no
H20A H19B 2.510 2_676 no
H20B S1 3.100 1_565 no
H20B H21A 2.370 . no
H20B H7A 2.550 2_665 no
H21A N3 2.860 1_455 no
H21A H20B 2.370 . no
H21A H5 2.580 2_665 no
H21B C11 2.970 1_455 no
H21B C12 3.080 1_455 no
H22A H18B 2.430 . no
H22A H19B 2.430 . no
H22B C15 3.080 1_455 no
H22B C16 2.860 1_455 no
H22B H18A 2.310 . no

loop_
_geom_hbond_atom_site_label_D
_geom_hbond_atom_site_label_H
_geom_hbond_atom_site_label_A
_geom_hbond_site_symmetry_A
_geom_hbond_distance_DH
_geom_hbond_distance_HA
_geom_hbond_distance_DA
_geom_hbond_angle_DHA
_geom_hbond_publ_flag
C13 H13 O1 2_666 0.93 2.57 3.363(7) 144 yes

loop_
_geom_torsion_atom_site_label_1
_geom_torsion_atom_site_label_2
_geom_torsion_atom_site_label_3
_geom_torsion_atom_site_label_4
_geom_torsion
_geom_torsion_publ_flag
C21 O1 C20 C19 -57.2(5) no
C20 O1 C21 C22 57.2(5) no
C6 N1 C9 N2 1.0(5) no
C7 N1 C6 C1 -176.9(4) no
C9 N1 C7 C8 -88.9(5) no
C7 N1 C9 C10 -3.1(7) no
C7 N1 C6 C5 5.8(8) no
C9 N1 C6 C5 -178.1(5) no
C6 N1 C7 C8 86.5(5) no
C9 N1 C6 C1 -0.8(5) no
C6 N1 C9 C10 -179.1(4) no
C7 N1 C9 N2 176.9(4) no
C9 N2 C1 C2 179.5(5) no
C17 N2 C9 C10 2.8(7) no
C17 N2 C9 N1 -177.2(4) no
C1 N2 C9 C10 179.3(4) no
C1 N2 C17 C18 102.9(5) no
C9 N2 C1 C6 0.2(5) no
C9 N2 C17 C18 -81.3(5) no
C17 N2 C1 C6 176.6(4) no
C1 N2 C9 N1 -0.7(5) no
C17 N2 C1 C2 -4.1(8) no
C10 N3 C11 C12 -59.8(6) no
C11 N3 C10 S1 -5.7(7) no
C10 N3 C11 C16 126.8(5) no
C11 N3 C10 C9 175.4(4) no
C22 N4 C19 C20 -57.3(5) no
C19 N4 C22 C21 56.9(5) no
C22 N4 C18 C17 170.3(4) no
C18 N4 C22 C21 178.2(4) no
C18 N4 C19 C20 -177.3(4) no
C19 N4 C18 C17 -70.4(5) no
N2 C1 C6 C5 178.0(4) no
C2 C1 C6 C5 -1.5(7) no
C2 C1 C6 N1 -179.1(4) no
N2 C1 C6 N1 0.4(5) no
C6 C1 C2 C3 0.4(7) no
N2 C1 C2 C3 -178.9(5) no
C1 C2 C3 C4 1.3(8) no
C2 C3 C4 C5 -1.9(9) no
C3 C4 C5 C6 0.7(8) no
C4 C5 C6 C1 0.9(7) no
C4 C5 C6 N1 177.8(5) no
N1 C9 C10 N3 100.3(5) no
N2 C9 C10 S1 101.1(4) no
N2 C9 C10 N3 -79.8(5) no
N1 C9 C10 S1 -78.9(5) no
N3 C11 C16 C15 173.3(4) no
C12 C11 C16 C15 -0.3(7) no
N3 C11 C12 C13 -173.5(4) no
C16 C11 C12 C13 -0.3(7) no
C11 C12 C13 C14 0.6(7) no
C12 C13 C14 C15 -0.3(8) no
C13 C14 C15 C16 -0.3(8) no
C14 C15 C16 C11 0.6(7) no
N2 C17 C18 N4 -67.5(5) no
N4 C19 C20 O1 59.0(5) no
O1 C21 C22 N4 -58.6(6) no

loop_
_cod_related_entry_id
_cod_related_entry_database
_cod_related_entry_code
1 ChemSpider 21129016
